data_4003953
loop_
_publ_author_name
'Mark, Justin'
'Woo, Katherine E.'
'Zhu, Weidi'
'Ji, Bingheng'
'Lee, Shannon J.'
'Adeyemi, Adedoyin N.'
'Sen, Sabyasachi'
'Kovnir, Kirill'

_publ_section_title
;
 Two-Dimensional and Three-Dimensional Tetrel-Arsenide Frameworks
 Templated by Li and Cs Cations
;
_journal_issue 12
_journal_name_full 'Chemistry of Materials'
_journal_page_first 4586
_journal_page_last 4595
_journal_paper_doi 10.1021/acs.chemmater.1c01053
_journal_volume 33
_journal_year 2021
_chemical_formula_sum 'As Cs0.11 Si0.95 Zn0.05'
_chemical_formula_weight 119.39
_space_group_crystal_system monoclinic
_space_group_IT_number 12
_space_group_name_Hall '-C 2y'
_space_group_name_H-M_alt 'C 1 2/m 1'
_audit_creation_method SHELXL-2018/3
_cell_angle_alpha 90
_cell_angle_beta 91.863(2)
_cell_angle_gamma 90
_cell_formula_units_Z 24
_cell_length_a 35.201(3)
_cell_length_b 3.6649(3)
_cell_length_c 9.9848(9)
_cell_measurement_reflns_used 5394
_cell_measurement_temperature 100(2)
_cell_measurement_theta_max 32.75
_cell_measurement_theta_min 2.31
_cell_volume 1287.44(19)
_computing_structure_refinement 'SHELXL-2018/3 (Sheldrick, 2018)'
_computing_structure_solution 'SHELXT 2014/5 (Sheldrick, 2014)'
_diffrn_ambient_temperature 100(2)
_diffrn_measured_fraction_theta_full 0.999
_diffrn_measured_fraction_theta_max 0.999
_diffrn_measurement_device_type 'Bruker APEX-II CCD'
_diffrn_measurement_method '\f and \w scans'
_diffrn_radiation_type MoK\a
_diffrn_radiation_wavelength 0.71073
_diffrn_reflns_av_R_equivalents 0.0782
_diffrn_reflns_av_unetI/netI 0.0414
_diffrn_reflns_Laue_measured_fraction_full 0.999
_diffrn_reflns_Laue_measured_fraction_max 0.999
_diffrn_reflns_limit_h_max 47
_diffrn_reflns_limit_h_min -47
_diffrn_reflns_limit_k_max 4
_diffrn_reflns_limit_k_min -4
_diffrn_reflns_limit_l_max 13
_diffrn_reflns_limit_l_min -13
_diffrn_reflns_number 17003
_diffrn_reflns_point_group_measured_fraction_full 0.999
_diffrn_reflns_point_group_measured_fraction_max 0.999
_diffrn_reflns_theta_full 25.242
_diffrn_reflns_theta_max 28.993
_diffrn_reflns_theta_min 2.313
_exptl_absorpt_coefficient_mu 18.240
_exptl_absorpt_correction_T_max 0.746
_exptl_absorpt_correction_T_min 0.599
_exptl_absorpt_correction_type multi-scan
_exptl_absorpt_process_details 'Bruker SADABS'
_exptl_crystal_colour black
_exptl_crystal_density_diffrn 3.696
_exptl_crystal_description needle
_exptl_crystal_F_000 1291
_exptl_crystal_size_max 0.153
_exptl_crystal_size_mid 0.019
_exptl_crystal_size_min 0.016
_refine_diff_density_max 1.771
_refine_diff_density_min -1.866
_refine_diff_density_rms 0.258
_refine_ls_extinction_method none
_refine_ls_goodness_of_fit_ref 1.117
_refine_ls_hydrogen_treatment undef
_refine_ls_matrix_type full
_refine_ls_number_parameters 85
_refine_ls_number_reflns 1947
_refine_ls_number_restraints 0
_refine_ls_restrained_S_all 1.117
_refine_ls_R_factor_all 0.0619
_refine_ls_R_factor_gt 0.0392
_refine_ls_shift/su_max 0.001
_refine_ls_shift/su_mean 0.000
_refine_ls_structure_factor_coef Fsqd
_refine_ls_weighting_details 'w=1/[\s^2^(Fo^2^)+(0.0119P)^2^+23.8750P] where P=(Fo^2^+2Fc^2^)/3'
_refine_ls_weighting_scheme calc
_refine_ls_wR_factor_gt 0.0619
_refine_ls_wR_factor_ref 0.0662
_reflns_Friedel_coverage 0.000
_reflns_number_gt 1498
_reflns_number_total 1947
_reflns_threshold_expression 'I > 2\s(I)'
_cod_data_source_file cm1c01053_si_002.cif
_cod_data_source_block shelx
_cod_depositor_comments 'Adding full bibliography for 4003953--4003954.cif.'
_cod_original_sg_symbol_H-M 'C 2/m'
_cod_database_code 4003953
_shelx_shelxl_version_number 2018/3
_shelx_space_group_comment
;
The symmetry employed for this shelxl refinement is uniquely defined
by the following loop, which should always be used as a source of
symmetry information in preference to the above space-group names.
They are only intended as comments.
;
_shelx_estimated_absorpt_t_min 0.167
_shelx_estimated_absorpt_t_max 0.759

loop_
_space_group_symop_operation_xyz
'x, y, z'
'-x, y, -z'
'x+1/2, y+1/2, z'
'-x+1/2, y+1/2, -z'
'-x, -y, -z'
'x, -y, z'
'-x+1/2, -y+1/2, -z'
'x+1/2, -y+1/2, z'

loop_
_atom_site_label
_atom_site_type_symbol
_atom_site_fract_x
_atom_site_fract_y
_atom_site_fract_z
_atom_site_U_iso_or_equiv
_atom_site_adp_type
_atom_site_occupancy
_atom_site_site_symmetry_order
_atom_site_calc_flag
_atom_site_refinement_flags_posn
_atom_site_refinement_flags_adp
_atom_site_refinement_flags_occupancy
_atom_site_disorder_assembly
_atom_site_disorder_group
As1 As 0.47614(2) 1.500000 0.21671(8) 0.00595(18) Uani 1 2 d S T P . .
As2 As 0.69559(2) 0.000000 0.11754(8) 0.00817(19) Uani 1 2 d S T P . .
As3 As 0.65605(2) 0.500000 0.45160(8) 0.00800(19) Uani 1 2 d S T P . .
As4 As 0.60099(2) 0.500000 0.09158(8) 0.00792(18) Uani 1 2 d S T P . .
As5 As 0.56258(2) 0.000000 0.42390(8) 0.00660(17) Uani 1 2 d S T P . .
As6 As 0.71929(2) 0.000000 0.71173(8) 0.00672(18) Uani 1 2 d S T P . .
Si1 Si 0.57032(6) 0.000000 0.1874(2) 0.0069(7) Uani 0.965(7) 2 d S T P . .
Zn1 Zn 0.57032(6) 0.000000 0.1874(2) 0.0069(7) Uani 0.035(7) 2 d S T P . .
Si2 Si 0.66111(4) 0.500000 0.21071(16) 0.0074(5) Uani 0.741(7) 2 d S T P . .
Zn2 Zn 0.66111(4) 0.500000 0.21071(16) 0.0074(5) Uani 0.259(7) 2 d S T P . .
Si3 Si 0.51926(6) -0.500000 0.4080(2) 0.0051(4) Uani 1 2 d S T P . .
Si4 Si 0.76158(6) -0.500000 0.6980(2) 0.0068(4) Uani 1 2 d S T P . .
Si5 Si 0.69822(6) 0.000000 0.4835(2) 0.0071(4) Uani 1 2 d S T P . .
Si6 Si 0.50657(6) 0.000000 0.1142(2) 0.0067(4) Uani 1 2 d S T P . .
Cs1 Cs 0.61850(5) -0.0860(14) 0.76273(15) 0.0119(6) Uiso 0.247(6) 1 d . . P . .
Cs2 Cs 0.62119(19) -0.200(5) 0.7628(5) 0.015(2) Uiso 0.081(6) 1 d . . P . .

loop_
_atom_site_aniso_label
_atom_site_aniso_U_11
_atom_site_aniso_U_22
_atom_site_aniso_U_33
_atom_site_aniso_U_23
_atom_site_aniso_U_13
_atom_site_aniso_U_12
As1 0.0052(4) 0.0056(4) 0.0070(4) 0.000 -0.0003(3) 0.000
As2 0.0062(4) 0.0083(4) 0.0098(4) 0.000 -0.0030(3) 0.000
As3 0.0056(4) 0.0044(4) 0.0138(4) 0.000 -0.0032(3) 0.000
As4 0.0073(4) 0.0064(4) 0.0102(4) 0.000 0.0010(3) 0.000
As5 0.0062(4) 0.0058(4) 0.0077(4) 0.000 -0.0001(3) 0.000
As6 0.0054(4) 0.0054(4) 0.0092(4) 0.000 -0.0019(3) 0.000
Si1 0.0059(11) 0.0084(12) 0.0063(11) 0.000 0.0000(7) 0.000
Zn1 0.0059(11) 0.0084(12) 0.0063(11) 0.000 0.0000(7) 0.000
Si2 0.0056(9) 0.0051(9) 0.0114(9) 0.000 -0.0024(6) 0.000
Zn2 0.0056(9) 0.0051(9) 0.0114(9) 0.000 -0.0024(6) 0.000
Si3 0.0048(10) 0.0050(11) 0.0055(10) 0.000 0.0000(8) 0.000
Si4 0.0069(11) 0.0060(11) 0.0075(10) 0.000 -0.0006(8) 0.000
Si5 0.0050(10) 0.0072(11) 0.0092(10) 0.000 -0.0007(8) 0.000
Si6 0.0062(10) 0.0063(11) 0.0078(10) 0.000 0.0002(8) 0.000

loop_
_atom_type_symbol
_atom_type_description
_atom_type_scat_dispersion_real
_atom_type_scat_dispersion_imag
_atom_type_scat_source
Si Si 0.0817 0.0704 'International Tables Vol C Tables 4.2.6.8 and 6.1.1.4'
As As 0.0499 2.0058 'International Tables Vol C Tables 4.2.6.8 and 6.1.1.4'
Zn Zn 0.2839 1.4301 'International Tables Vol C Tables 4.2.6.8 and 6.1.1.4'
Cs Cs -0.3680 2.1192 'International Tables Vol C Tables 4.2.6.8 and 6.1.1.4'

loop_
_geom_angle_atom_site_label_1
_geom_angle_atom_site_label_2
_geom_angle_atom_site_label_3
_geom_angle
_geom_angle_site_symmetry_1
_geom_angle_site_symmetry_3
_geom_angle_publ_flag
Si6 As1 Si6 101.20(9) 1_575 1_565 ?
Si6 As1 Si3 93.47(7) 1_575 1_575 ?
Si6 As1 Si3 93.47(7) 1_565 1_575 ?
Si6 As1 Cs2 134.6(3) 1_575 5_666 ?
Si6 As1 Cs2 103.4(3) 1_565 5_666 ?
Si3 As1 Cs2 122.12(12) 1_575 5_666 ?
Si6 As1 Cs2 103.4(3) 1_575 2_676 ?
Si6 As1 Cs2 134.6(3) 1_565 2_676 ?
Si3 As1 Cs2 122.12(12) 1_575 2_676 ?
Cs2 As1 Cs2 35.4(6) 5_666 2_676 ?
Si6 As1 Cs1 140.06(9) 1_575 5_666 ?
Si6 As1 Cs1 97.36(9) 1_565 5_666 ?
Si3 As1 Cs1 120.45(6) 1_575 5_666 ?
Cs2 As1 Cs1 6.7(2) 5_666 5_666 ?
Cs2 As1 Cs1 42.1(4) 2_676 5_666 ?
Si6 As1 Cs1 97.36(9) 1_575 2_676 ?
Si6 As1 Cs1 140.06(9) 1_565 2_676 ?
Si3 As1 Cs1 120.45(6) 1_575 2_676 ?
Cs2 As1 Cs1 42.1(4) 5_666 2_676 ?
Cs2 As1 Cs1 6.7(2) 2_676 2_676 ?
Cs1 As1 Cs1 48.81(16) 5_666 2_676 ?
Si6 As1 Cs1 146.20(7) 1_575 2_666 ?
Si6 As1 Cs1 89.77(7) 1_565 2_666 ?
Si3 As1 Cs1 117.92(5) 1_575 2_666 ?
Cs2 As1 Cs1 15.0(3) 5_666 2_666 ?
Cs2 As1 Cs1 50.4(2) 2_676 2_666 ?
Cs1 As1 Cs1 8.30(13) 5_666 2_666 ?
Cs1 As1 Cs1 57.11(3) 2_676 2_666 ?
Si6 As1 Cs1 89.77(7) 1_575 5_676 ?
Si6 As1 Cs1 146.20(7) 1_565 5_676 ?
Si3 As1 Cs1 117.92(5) 1_575 5_676 ?
Cs2 As1 Cs1 50.4(2) 5_666 5_676 ?
Cs2 As1 Cs1 15.0(3) 2_676 5_676 ?
Cs1 As1 Cs1 57.11(3) 5_666 5_676 ?
Cs1 As1 Cs1 8.30(13) 2_676 5_676 ?
Cs1 As1 Cs1 65.41(12) 2_666 5_676 ?
Si6 As1 Cs2 148.79(13) 1_575 2_666 ?
Si6 As1 Cs2 86.03(16) 1_565 2_666 ?
Si3 As1 Cs2 116.57(10) 1_575 2_666 ?
Cs2 As1 Cs2 19.0(4) 5_666 2_666 ?
Cs2 As1 Cs2 54.45(15) 2_676 2_666 ?
Cs1 As1 Cs2 12.3(2) 5_666 2_666 ?
Cs1 As1 Cs2 61.15(10) 2_676 2_666 ?
Cs1 As1 Cs2 4.04(12) 2_666 2_666 ?
Cs1 As1 Cs2 69.4(2) 5_676 2_666 ?
Si6 As1 Cs2 86.03(16) 1_575 5_676 ?
Si6 As1 Cs2 148.79(13) 1_565 5_676 ?
Si3 As1 Cs2 116.57(10) 1_575 5_676 ?
Cs2 As1 Cs2 54.45(14) 5_666 5_676 ?
Cs2 As1 Cs2 19.0(4) 2_676 5_676 ?
Cs1 As1 Cs2 61.15(10) 5_666 5_676 ?
Cs1 As1 Cs2 12.3(2) 2_676 5_676 ?
Cs1 As1 Cs2 69.4(2) 2_666 5_676 ?
Cs1 As1 Cs2 4.04(12) 5_676 5_676 ?
Cs2 As1 Cs2 73.5(3) 2_666 5_676 ?
Si4 As2 Si2 90.91(6) 7_646 1_545 ?
Si4 As2 Si2 90.91(6) 7_646 . ?
Si2 As2 Si2 99.44(7) 1_545 . ?
Si5 As3 Si5 101.10(9) 1_565 . ?
Si5 As3 Si2 93.88(6) 1_565 . ?
Si5 As3 Si2 93.88(6) . . ?
Si5 As3 Cs2 82.89(19) 1_565 1_565 ?
Si5 As3 Cs2 110.7(2) . 1_565 ?
Si2 As3 Cs2 155.4(2) . 1_565 ?
Si5 As3 Cs2 110.7(3) 1_565 6 ?
Si5 As3 Cs2 82.89(19) . 6 ?
Si2 As3 Cs2 155.4(2) . 6 ?
Cs2 As3 Cs2 36.0(5) 1_565 6 ?
Si5 As3 Cs1 79.13(7) 1_565 1_565 ?
Si5 As3 Cs1 116.01(9) . 1_565 ?
Si2 As3 Cs1 150.05(7) . 1_565 ?
Cs2 As3 Cs1 6.1(2) 1_565 1_565 ?
Cs2 As3 Cs1 42.0(3) 6 1_565 ?
Si5 As3 Cs1 116.01(9) 1_565 6 ?
Si5 As3 Cs1 79.13(7) . 6 ?
Si2 As3 Cs1 150.05(7) . 6 ?
Cs2 As3 Cs1 42.0(3) 1_565 6 ?
Cs2 As3 Cs1 6.1(2) 6 6 ?
Cs1 As3 Cs1 47.91(14) 1_565 6 ?
Si5 As3 Cs1 121.79(7) 1_565 . ?
Si5 As3 Cs1 72.83(8) . . ?
Si2 As3 Cs1 143.38(6) . . ?
Cs2 As3 Cs1 50.2(2) 1_565 . ?
Cs2 As3 Cs1 14.2(3) 6 . ?
Cs1 As3 Cs1 56.11(3) 1_565 . ?
Cs1 As3 Cs1 8.21(13) 6 . ?
Si5 As3 Cs1 72.83(8) 1_565 6_565 ?
Si5 As3 Cs1 121.79(7) . 6_565 ?
Si2 As3 Cs1 143.38(6) . 6_565 ?
Cs2 As3 Cs1 14.2(3) 1_565 6_565 ?
Cs2 As3 Cs1 50.2(2) 6 6_565 ?
Cs1 As3 Cs1 8.21(13) 1_565 6_565 ?
Cs1 As3 Cs1 56.11(3) 6 6_565 ?
Cs1 As3 Cs1 64.32(13) . 6_565 ?
Si5 As3 Cs2 124.29(13) 1_565 . ?
Si5 As3 Cs2 68.2(2) . . ?
Si2 As3 Cs2 139.56(17) . . ?
Cs2 As3 Cs2 55.23(10) 1_565 . ?
Cs2 As3 Cs2 19.2(5) 6 . ?
Cs1 As3 Cs2 61.20(14) 1_565 . ?
Cs1 As3 Cs2 13.3(3) 6 . ?
Cs1 As3 Cs2 5.21(16) . . ?
Cs1 As3 Cs2 69.4(3) 6_565 . ?
Si5 As3 Cs2 68.2(2) 1_565 6_565 ?
Si5 As3 Cs2 124.29(13) . 6_565 ?
Si2 As3 Cs2 139.56(17) . 6_565 ?
Cs2 As3 Cs2 19.2(5) 1_565 6_565 ?
Cs2 As3 Cs2 55.23(10) 6 6_565 ?
Cs1 As3 Cs2 13.3(3) 1_565 6_565 ?
Cs1 As3 Cs2 61.20(14) 6 6_565 ?
Cs1 As3 Cs2 69.4(3) . 6_565 ?
Cs1 As3 Cs2 5.21(15) 6_565 6_565 ?
Cs2 As3 Cs2 74.5(4) . 6_565 ?
Si1 As4 Si1 102.69(9) 1_565 . ?
Si1 As4 Si2 102.03(6) 1_565 . ?
Si1 As4 Si2 102.03(6) . . ?
Si1 As4 Cs2 136.6(2) 1_565 6_554 ?
Si1 As4 Cs2 104.1(3) . 6_554 ?
Si2 As4 Cs2 105.00(11) . 6_554 ?
Si1 As4 Cs2 104.1(3) 1_565 1_564 ?
Si1 As4 Cs2 136.6(2) . 1_564 ?
Si2 As4 Cs2 105.00(11) . 1_564 ?
Cs2 As4 Cs2 36.0(5) 6_554 1_564 ?
Si1 As4 Cs1 140.98(8) 1_565 6_554 ?
Si1 As4 Cs1 97.71(9) . 6_554 ?
Si2 As4 Cs1 105.78(5) . 6_554 ?
Cs2 As4 Cs1 6.5(2) 6_554 6_554 ?
Cs2 As4 Cs1 42.3(3) 1_564 6_554 ?
Si1 As4 Cs1 97.71(9) 1_565 1_564 ?
Si1 As4 Cs1 140.98(8) . 1_564 ?
Si2 As4 Cs1 105.78(5) . 1_564 ?
Cs2 As4 Cs1 42.3(3) 6_554 1_564 ?
Cs2 As4 Cs1 6.5(2) 1_564 1_564 ?
Cs1 As4 Cs1 48.60(15) 6_554 1_564 ?
Si1 As4 Cs1 147.32(8) 1_565 1_554 ?
Si1 As4 Cs1 90.04(7) . 1_554 ?
Si2 As4 Cs1 104.56(5) . 1_554 ?
Cs2 As4 Cs1 14.7(3) 6_554 1_554 ?
Cs2 As4 Cs1 50.6(2) 1_564 1_554 ?
Cs1 As4 Cs1 8.28(13) 6_554 1_554 ?
Cs1 As4 Cs1 56.88(3) 1_564 1_554 ?
Si1 As4 Cs1 90.04(7) 1_565 6_564 ?
Si1 As4 Cs1 147.32(8) . 6_564 ?
Si2 As4 Cs1 104.56(5) . 6_564 ?
Cs2 As4 Cs1 50.6(2) 6_554 6_564 ?
Cs2 As4 Cs1 14.7(3) 1_564 6_564 ?
Cs1 As4 Cs1 56.88(3) 6_554 6_564 ?
Cs1 As4 Cs1 8.28(13) 1_564 6_564 ?
Cs1 As4 Cs1 65.16(12) 1_554 6_564 ?
Si1 As4 Cs2 151.44(18) 1_565 1_554 ?
Si1 As4 Cs2 86.21(16) . 1_554 ?
Si2 As4 Cs2 102.52(12) . 1_554 ?
Cs2 As4 Cs2 19.2(5) 6_554 1_554 ?
Cs2 As4 Cs2 55.20(12) 1_564 1_554 ?
Cs1 As4 Cs2 13.0(3) 6_554 1_554 ?
Cs1 As4 Cs2 61.53(12) 1_564 1_554 ?
Cs1 As4 Cs2 4.80(14) 1_554 1_554 ?
Cs1 As4 Cs2 69.8(2) 6_564 1_554 ?
Si1 As5 Si3 91.57(6) . 1_565 ?
Si1 As5 Si3 91.57(6) . . ?
Si3 As5 Si3 100.35(9) 1_565 . ?
Si1 As5 Cs1 142.54(6) . 6 ?
Si3 As5 Cs1 107.54(8) 1_565 6 ?
Si3 As5 Cs1 115.24(9) . 6 ?
Si1 As5 Cs1 142.54(6) . . ?
Si3 As5 Cs1 115.24(9) 1_565 . ?
Si3 As5 Cs1 107.54(8) . . ?
Cs1 As5 Cs1 9.34(15) 6 . ?
Si1 As5 Cs2 140.36(14) . 6 ?
Si3 As5 Cs2 103.16(19) 1_565 6 ?
Si3 As5 Cs2 120.8(2) . 6 ?
Cs1 As5 Cs2 6.10(18) 6 6 ?
Cs1 As5 Cs2 15.4(3) . 6 ?
Si1 As5 Cs2 140.35(14) . . ?
Si3 As5 Cs2 120.8(2) 1_565 . ?
Si3 As5 Cs2 103.16(19) . . ?
Cs1 As5 Cs2 15.4(3) 6 . ?
Cs1 As5 Cs2 6.10(18) . . ?
Cs2 As5 Cs2 21.3(5) 6 . ?
Si4 As6 Si4 101.41(9) 1_565 . ?
Si4 As6 Si5 96.99(6) 1_565 . ?
Si4 As6 Si5 96.99(6) . . ?
Si4 As6 Cs2 141.0(3) 1_565 . ?
Si4 As6 Cs2 117.4(3) . . ?
Si5 As6 Cs2 82.20(10) . . ?
Si4 As6 Cs2 117.4(3) 1_565 6 ?
Si4 As6 Cs2 141.0(3) . 6 ?
Si5 As6 Cs2 82.20(10) . 6 ?
Cs2 As6 Cs2 23.7(6) . 6 ?
Si4 As6 Cs1 134.23(9) 1_565 . ?
Si4 As6 Cs1 124.24(9) . . ?
Si5 As6 Cs1 81.82(6) . . ?
Cs2 As6 Cs1 6.8(2) . . ?
Cs2 As6 Cs1 16.8(4) 6 . ?
Si4 As6 Cs1 124.24(9) 1_565 6 ?
Si4 As6 Cs1 134.23(9) . 6 ?
Si5 As6 Cs1 81.82(6) . 6 ?
Cs2 As6 Cs1 16.8(4) . 6 ?
Cs2 As6 Cs1 6.8(2) 6 6 ?
Cs1 As6 Cs1 10.00(16) . 6 ?
Si6 Si1 As4 108.80(7) . 1_545 ?
Si6 Si1 As4 108.80(7) . . ?
As4 Si1 As4 102.69(9) 1_545 . ?
Si6 Si1 As5 99.80(9) . . ?
As4 Si1 As5 118.19(6) 1_545 . ?
As4 Si1 As5 118.19(6) . . ?
As4 Si2 As2 104.91(5) . . ?
As4 Si2 As2 104.91(5) . 1_565 ?
As2 Si2 As2 99.44(7) . 1_565 ?
As4 Si2 As3 113.70(7) . . ?
As2 Si2 As3 116.09(5) . . ?
As2 Si2 As3 116.09(5) 1_565 . ?
Si3 Si3 As5 109.64(9) 5_646 . ?
Si3 Si3 As5 109.64(9) 5_646 1_545 ?
As5 Si3 As5 100.34(9) . 1_545 ?
Si3 Si3 As1 105.05(13) 5_646 1_535 ?
As5 Si3 As1 116.05(6) . 1_535 ?
As5 Si3 As1 116.05(6) 1_545 1_535 ?
Si5 Si4 As2 102.68(10) 7_646 7_646 ?
Si5 Si4 As6 116.30(7) 7_646 1_545 ?
As2 Si4 As6 110.14(7) 7_646 1_545 ?
Si5 Si4 As6 116.30(7) 7_646 . ?
As2 Si4 As6 110.14(7) 7_646 . ?
As6 Si4 As6 101.41(9) 1_545 . ?
Si4 Si5 As3 106.74(8) 7_646 . ?
Si4 Si5 As3 106.74(8) 7_646 1_545 ?
As3 Si5 As3 101.10(9) . 1_545 ?
Si4 Si5 As6 124.52(11) 7_646 . ?
As3 Si5 As6 107.67(7) . . ?
As3 Si5 As6 107.67(7) 1_545 . ?
Si4 Si5 Cs2 167.9(2) 7_646 . ?
As3 Si5 Cs2 78.5(2) . . ?
As3 Si5 Cs2 61.25(19) 1_545 . ?
As6 Si5 Cs2 62.01(9) . . ?
Si4 Si5 Cs2 167.9(2) 7_646 6 ?
As3 Si5 Cs2 61.25(19) . 6 ?
As3 Si5 Cs2 78.5(2) 1_545 6 ?
As6 Si5 Cs2 62.01(9) . 6 ?
Cs2 Si5 Cs2 21.1(5) . 6 ?
Si4 Si5 Cs1 171.72(9) 7_646 . ?
As3 Si5 Cs1 72.95(9) . . ?
As3 Si5 Cs1 65.55(8) 1_545 . ?
As6 Si5 Cs1 62.54(6) . . ?
Cs2 Si5 Cs1 6.12(19) . . ?
Cs2 Si5 Cs1 15.0(3) 6 . ?
Si4 Si5 Cs1 171.72(9) 7_646 6 ?
As3 Si5 Cs1 65.55(8) . 6 ?
As3 Si5 Cs1 72.95(9) 1_545 6 ?
As6 Si5 Cs1 62.54(6) . 6 ?
Cs2 Si5 Cs1 15.0(3) . 6 ?
Cs2 Si5 Cs1 6.12(19) 6 6 ?
Cs1 Si5 Cs1 8.96(15) . 6 ?
Si6 Si6 Si1 117.88(15) 5_655 . ?
Si6 Si6 As1 110.30(9) 5_655 1_535 ?
Si1 Si6 As1 107.92(7) . 1_535 ?
Si6 Si6 As1 110.30(9) 5_655 1_545 ?
Si1 Si6 As1 107.92(7) . 1_545 ?
As1 Si6 As1 101.20(9) 1_535 1_545 ?
Cs1 Cs1 Cs2 5.1(3) 6 6 ?
Cs1 Cs1 Cs2 177.94(17) 6 6_545 ?
Cs2 Cs1 Cs2 172.8(5) 6 6_545 ?
Cs1 Cs1 Cs1 180.0 6 6_545 ?
Cs2 Cs1 Cs1 174.9(3) 6 6_545 ?
Cs2 Cs1 Cs1 2.07(16) 6_545 6_545 ?
Cs1 Cs1 Cs2 1.67(13) 6 1_565 ?
Cs2 Cs1 Cs2 3.5(2) 6 1_565 ?
Cs2 Cs1 Cs2 176.3(3) 6_545 1_565 ?
Cs1 Cs1 Cs2 178.34(13) 6_545 1_565 ?
Cs1 Cs1 As6 85.01(8) 6 . ?
Cs2 Cs1 As6 79.9(4) 6 . ?
Cs2 Cs1 As6 92.96(14) 6_545 . ?
Cs1 Cs1 As6 95.00(8) 6_545 . ?
Cs2 Cs1 As6 83.35(18) 1_565 . ?
Cs1 Cs1 Cs1 0.006(4) 6 1_565 ?
Cs2 Cs1 Cs1 5.1(3) 6 1_565 ?
Cs2 Cs1 Cs1 177.94(16) 6_545 1_565 ?
Cs1 Cs1 Cs1 180.0 6_545 1_565 ?
Cs2 Cs1 Cs1 1.67(13) 1_565 1_565 ?
As6 Cs1 Cs1 85.00(8) . 1_565 ?
Cs1 Cs1 Cs1 180.0 6 1_545 ?
Cs2 Cs1 Cs1 174.9(3) 6 1_545 ?
Cs2 Cs1 Cs1 2.07(16) 6_545 1_545 ?
Cs1 Cs1 Cs1 0.000(1) 6_545 1_545 ?
Cs2 Cs1 Cs1 178.34(13) 1_565 1_545 ?
As6 Cs1 Cs1 95.00(8) . 1_545 ?
Cs1 Cs1 Cs1 180.0 1_565 1_545 ?
Cs1 Cs1 As1 114.40(8) 6 5_666 ?
Cs2 Cs1 As1 119.5(3) 6 5_666 ?
Cs2 Cs1 As1 67.7(2) 6_545 5_666 ?
Cs1 Cs1 As1 65.60(8) 6_545 5_666 ?
Cs2 Cs1 As1 116.06(12) 1_565 5_666 ?
As6 Cs1 As1 160.10(16) . 5_666 ?
Cs1 Cs1 As1 114.40(8) 1_565 5_666 ?
Cs1 Cs1 As1 65.60(8) 1_545 5_666 ?
Cs1 Cs1 As4 114.30(7) 6 1_546 ?
Cs2 Cs1 As4 115.2(4) 6 1_546 ?
Cs2 Cs1 As4 66.14(16) 6_545 1_546 ?
Cs1 Cs1 As4 65.70(7) 6_545 1_546 ?
Cs2 Cs1 As4 114.63(13) 1_565 1_546 ?
As6 Cs1 As4 110.77(7) . 1_546 ?
Cs1 Cs1 As4 114.30(7) 1_565 1_546 ?
Cs1 Cs1 As4 65.70(7) 1_545 1_546 ?
As1 Cs1 As4 66.54(4) 5_666 1_546 ?
Cs1 Cs1 As3 113.96(7) 6 1_545 ?
Cs2 Cs1 As3 111.8(4) 6 1_545 ?
Cs2 Cs1 As3 65.22(14) 6_545 1_545 ?
Cs1 Cs1 As3 66.05(7) 6_545 1_545 ?
Cs2 Cs1 As3 113.27(15) 1_565 1_545 ?
As6 Cs1 As3 62.80(4) . 1_545 ?
Cs1 Cs1 As3 113.95(7) 1_565 1_545 ?
Cs1 Cs1 As3 66.05(7) 1_545 1_545 ?
As1 Cs1 As3 102.99(8) 5_666 1_545 ?
As4 Cs1 As3 130.32(15) 1_546 1_545 ?
Cs1 Cs1 As5 85.33(7) 6 . ?
Cs2 Cs1 As5 87.9(3) 6 . ?
Cs2 Cs1 As5 95.68(18) 6_545 . ?
Cs1 Cs1 As5 94.67(8) 6_545 . ?
Cs2 Cs1 As5 86.15(12) 1_565 . ?
As6 Cs1 As5 110.08(4) . . ?
Cs1 Cs1 As5 85.33(7) 1_565 . ?
Cs1 Cs1 As5 94.67(7) 1_545 . ?
As1 Cs1 As5 69.27(3) 5_666 . ?
As4 Cs1 As5 135.79(6) 1_546 . ?
As3 Cs1 As5 59.35(3) 1_545 . ?
Cs1 Cs2 Cs2 5.1(3) 6 6 ?
Cs1 Cs2 Cs2 174.8(3) 6 6_545 ?
Cs2 Cs2 Cs2 179.99(2) 6 6_545 ?
Cs1 Cs2 Cs1 172.8(5) 6 6_545 ?
Cs2 Cs2 Cs1 177.92(16) 6 6_545 ?
Cs2 Cs2 Cs1 2.07(16) 6_545 6_545 ?
Cs1 Cs2 Cs1 173.2(5) 6 1_545 ?
Cs2 Cs2 Cs1 178.33(12) 6 1_545 ?
Cs2 Cs2 Cs1 1.67(13) 6_545 1_545 ?
Cs1 Cs2 Cs1 0.40(4) 6_545 1_545 ?
Cs1 Cs2 As3 109.9(4) 6 1_545 ?
Cs2 Cs2 As3 108.0(3) 6 1_545 ?
Cs2 Cs2 As3 72.0(3) 6_545 1_545 ?
Cs1 Cs2 As3 72.8(3) 6_545 1_545 ?
Cs1 Cs2 As3 72.6(3) 1_545 1_545 ?
Cs1 Cs2 As4 106.7(5) 6 1_546 ?
Cs2 Cs2 As4 108.0(3) 6 1_546 ?
Cs2 Cs2 As4 72.0(3) 6_545 1_546 ?
Cs1 Cs2 As4 71.5(3) 6_545 1_546 ?
Cs1 Cs2 As4 71.6(3) 1_545 1_546 ?
As3 Cs2 As4 142.9(5) 1_545 1_546 ?
Cs1 Cs2 As6 83.3(4) 6 . ?
Cs2 Cs2 As6 78.2(3) 6 . ?
Cs2 Cs2 As6 101.8(3) 6_545 . ?
Cs1 Cs2 As6 103.9(4) 6_545 . ?
Cs1 Cs2 As6 103.5(4) 1_545 . ?
As3 Cs2 As6 64.96(12) 1_545 . ?
As4 Cs2 As6 114.67(19) 1_546 . ?
Cs1 Cs2 As1 102.6(5) 6 5_666 ?
Cs2 Cs2 As1 107.7(3) 6 5_666 ?
Cs2 Cs2 As1 72.3(3) 6_545 5_666 ?
Cs1 Cs2 As1 70.2(2) 6_545 5_666 ?
Cs1 Cs2 As1 70.6(2) 1_545 5_666 ?
As3 Cs2 As1 108.1(2) 1_545 5_666 ?
As4 Cs2 As1 68.60(12) 1_546 5_666 ?
As6 Cs2 As1 172.4(4) . 5_666 ?
Cs1 Cs2 Cs2 174.9(3) 6 1_545 ?
Cs2 Cs2 Cs2 179.994(12) 6 1_545 ?
Cs2 Cs2 Cs2 0.001(3) 6_545 1_545 ?
Cs1 Cs2 Cs2 2.07(16) 6_545 1_545 ?
Cs1 Cs2 Cs2 1.67(13) 1_545 1_545 ?
As3 Cs2 Cs2 72.0(3) 1_545 1_545 ?
As4 Cs2 Cs2 72.0(3) 1_546 1_545 ?
As6 Cs2 Cs2 101.8(3) . 1_545 ?
As1 Cs2 Cs2 72.3(3) 5_666 1_545 ?
Cs1 Cs2 Cs2 5.1(3) 6 1_565 ?
Cs2 Cs2 Cs2 0.003(7) 6 1_565 ?
Cs2 Cs2 Cs2 180.0 6_545 1_565 ?
Cs1 Cs2 Cs2 177.93(17) 6_545 1_565 ?
Cs1 Cs2 Cs2 178.33(13) 1_545 1_565 ?
As3 Cs2 Cs2 108.0(3) 1_545 1_565 ?
As4 Cs2 Cs2 108.0(3) 1_546 1_565 ?
As6 Cs2 Cs2 78.2(3) . 1_565 ?
As1 Cs2 Cs2 107.7(3) 5_666 1_565 ?
Cs2 Cs2 Cs2 180.0 1_545 1_565 ?
Cs1 Cs2 As5 76.8(4) 6 . ?
Cs2 Cs2 As5 79.3(2) 6 . ?
Cs2 Cs2 As5 100.6(2) 6_545 . ?
Cs1 Cs2 As5 99.6(2) 6_545 . ?
Cs1 Cs2 As5 99.8(2) 1_545 . ?
As3 Cs2 As5 59.78(8) 1_545 . ?
As4 Cs2 As5 136.85(16) 1_546 . ?
As6 Cs2 As5 108.47(17) . . ?
As1 Cs2 As5 68.72(10) 5_666 . ?
Cs2 Cs2 As5 100.7(2) 1_545 . ?
Cs2 Cs2 As5 79.3(2) 1_565 . ?

loop_
_geom_bond_atom_site_label_1
_geom_bond_atom_site_label_2
_geom_bond_distance
_geom_bond_site_symmetry_2
_geom_bond_publ_flag
As1 Si6 2.3714(15) 1_575 ?
As1 Si6 2.3714(15) 1_565 ?
As1 Si3 2.401(2) 1_575 ?
As1 Cs2 3.610(6) 5_666 ?
As1 Cs2 3.610(5) 2_676 ?
As1 Cs1 3.672(2) 5_666 ?
As1 Cs1 3.672(2) 2_676 ?
As1 Cs1 3.975(4) 2_666 ?
As1 Cs1 3.975(4) 5_676 ?
As1 Cs2 4.291(14) 2_666 ?
As1 Cs2 4.291(14) 5_676 ?
As2 Si4 2.342(2) 7_646 ?
As2 Si2 2.4020(12) 1_545 ?
As2 Si2 2.4020(12) . ?
As3 Si5 2.3731(15) 1_565 ?
As3 Si5 2.3731(15) . ?
As3 Si2 2.4176(19) . ?
As3 Cs2 3.552(9) 1_565 ?
As3 Cs2 3.552(9) 6 ?
As3 Cs1 3.737(3) 1_565 ?
As3 Cs1 3.737(3) 6 ?
As3 Cs1 4.034(3) . ?
As3 Cs1 4.035(3) 6_565 ?
As3 Cs2 4.243(10) . ?
As3 Cs2 4.243(10) 6_565 ?
As4 Si1 2.3466(14) 1_565 ?
As4 Si1 2.3466(14) . ?
As4 Si2 2.3935(18) . ?
As4 Cs2 3.555(7) 6_554 ?
As4 Cs2 3.555(7) 1_564 ?
As4 Cs1 3.687(3) 6_554 ?
As4 Cs1 3.687(3) 1_564 ?
As4 Cs1 3.988(3) 1_554 ?
As4 Cs1 3.988(3) 6_564 ?
As4 Cs2 4.245(12) 1_554 ?
As5 Si1 2.386(2) . ?
As5 Si3 2.3860(15) 1_565 ?
As5 Si3 2.3861(15) . ?
As5 Cs1 3.8713(19) 6 ?
As5 Cs1 3.8713(19) . ?
As5 Cs2 3.974(8) 6 ?
As5 Cs2 3.974(8) . ?
As6 Si4 2.3678(15) 1_565 ?
As6 Si4 2.3678(15) . ?
As6 Si5 2.373(2) . ?
As6 Cs2 3.583(5) . ?
As6 Cs2 3.583(5) 6 ?
As6 Cs1 3.6143(18) . ?
As6 Cs1 3.6144(18) 6 ?
Si1 Si6 2.337(3) . ?
Si3 Si3 2.319(4) 5_646 ?
Si4 Si5 2.335(3) 7_646 ?
Si5 Cs2 4.020(6) . ?
Si5 Cs2 4.020(6) 6 ?
Si5 Cs1 4.032(3) . ?
Si5 Cs1 4.032(3) 6 ?
Si6 Si6 2.313(4) 5_655 ?
Cs1 Cs1 0.630(10) 6 ?
Cs1 Cs2 1.05(2) 6 ?
Cs1 Cs2 2.62(2) 6_545 ?
Cs1 Cs1 3.035(10) 6_545 ?
Cs1 Cs2 3.247(13) 1_565 ?
Cs1 Cs1 3.6649(3) 1_565 ?
Cs1 Cs1 3.6649(3) 1_545 ?
Cs2 Cs2 1.47(3) 6 ?
Cs2 Cs2 2.20(3) 6_545 ?
Cs2 Cs2 3.6649(3) 1_545 ?
Cs2 Cs2 3.6649(3) 1_565 ?
